data_7219146
loop_
_publ_author_name
'Liu, Qing-Xiang'
'Zhao, Zhi-Xiang'
'Zhao, Xiao-Jun'
'Wei, Qing'
'Chen, Ai-Hui'
'Li, Hui-Long'
'Wang, Xiu-Guang'

_publ_section_title
;
 Structures of NHC Hg(ii) and Ag(i) complexes and selective recognition of
 nitrate anion
;
_journal_issue 6
_journal_name_full CrystEngComm
_journal_page_first 1358
_journal_paper_doi 10.1039/C4CE01519C
_journal_volume 17
_journal_year 2015
_chemical_formula_sum 'C43 H38 Ag2 Cl4 N6 O2'
_chemical_formula_weight 1028.33
_chemical_name_systematic ?
_space_group_IT_number 14
_symmetry_cell_setting monoclinic
_symmetry_space_group_name_Hall '-P 2ybc'
_symmetry_space_group_name_H-M 'P 1 21/c 1'
_atom_sites_solution_hydrogens geom
_atom_sites_solution_primary direct
_atom_sites_solution_secondary difmap
_audit_creation_method SHELXL-97
_audit_update_record
;
2014-07-04 deposited with the CCDC.
2014-12-22 downloaded from the CCDC.
;
_cell_angle_alpha 90.00
_cell_angle_beta 101.7600(10)
_cell_angle_gamma 90.00
_cell_formula_units_Z 4
_cell_length_a 10.8182(5)
_cell_length_b 20.4671(10)
_cell_length_c 18.6333(9)
_cell_measurement_reflns_used 8517
_cell_measurement_temperature 173(2)
_cell_measurement_theta_max 28.21
_cell_measurement_theta_min 2.23
_cell_volume 4039.1(3)
_computing_cell_refinement 'Bruker SAINT'
_computing_data_collection 'Bruker APEX2'
_computing_data_reduction 'Bruker SAINT'
_computing_molecular_graphics 'Bruker SHELXTL'
_computing_publication_material 'Bruker SHELXTL'
_computing_structure_refinement 'SHELXL-97 (Sheldrick, 1997)'
_computing_structure_solution 'SHELXS-97 (Sheldrick, 1990)'
_diffrn_ambient_temperature 173(2)
_diffrn_measured_fraction_theta_full 0.995
_diffrn_measured_fraction_theta_max 0.995
_diffrn_measurement_device_type 'Bruker APEX-II CCD'
_diffrn_measurement_method '\f and \w scans'
_diffrn_radiation_monochromator graphite
_diffrn_radiation_source 'fine-focus sealed tube'
_diffrn_radiation_type MoK\a
_diffrn_radiation_wavelength 0.71073
_diffrn_reflns_av_R_equivalents 0.0270
_diffrn_reflns_av_sigmaI/netI 0.0299
_diffrn_reflns_limit_h_max 12
_diffrn_reflns_limit_h_min -9
_diffrn_reflns_limit_k_max 24
_diffrn_reflns_limit_k_min -24
_diffrn_reflns_limit_l_max 22
_diffrn_reflns_limit_l_min -22
_diffrn_reflns_number 20330
_diffrn_reflns_theta_full 25.01
_diffrn_reflns_theta_max 25.01
_diffrn_reflns_theta_min 1.92
_diffrn_standards_number 0
_exptl_absorpt_coefficient_mu 1.281
_exptl_absorpt_correction_T_max 0.8411
_exptl_absorpt_correction_T_min 0.8117
_exptl_absorpt_correction_type multi-scan
_exptl_absorpt_process_details sadabs
_exptl_crystal_colour yellow
_exptl_crystal_density_diffrn 1.691
_exptl_crystal_density_meas ?
_exptl_crystal_density_method 'not measured'
_exptl_crystal_description block
_exptl_crystal_F_000 2064
_exptl_crystal_size_max 0.17
_exptl_crystal_size_mid 0.16
_exptl_crystal_size_min 0.14
_refine_diff_density_max 1.080
_refine_diff_density_min -1.171
_refine_diff_density_rms 0.091
_refine_ls_extinction_method none
_refine_ls_goodness_of_fit_ref 1.046
_refine_ls_hydrogen_treatment constr
_refine_ls_matrix_type full
_refine_ls_number_parameters 514
_refine_ls_number_reflns 7093
_refine_ls_number_restraints 0
_refine_ls_restrained_S_all 1.046
_refine_ls_R_factor_all 0.0442
_refine_ls_R_factor_gt 0.0354
_refine_ls_shift/su_max 0.001
_refine_ls_shift/su_mean 0.000
_refine_ls_structure_factor_coef Fsqd
_refine_ls_weighting_details 'calc w=1/[\s^2^(Fo^2^)+(0.0410P)^2^+8.9482P] where P=(Fo^2^+2Fc^2^)/3'
_refine_ls_weighting_scheme calc
_refine_ls_wR_factor_gt 0.0877
_refine_ls_wR_factor_ref 0.0934
_reflns_number_gt 6022
_reflns_number_total 7093
_reflns_threshold_expression >2sigma(I)
_cod_data_source_file c4ce01519c2.cif
_cod_data_source_block n111222c
_cod_depositor_comments
;
The following automatic conversions were performed:

'_symmetry_cell_setting' value 'Monoclinic' changed to 'monoclinic'
according to
/usr/data/users/saulius/crontab/automatic-downloads/rss-feeds/RSC/lib/dictionaries/cif_core.dic
dictionary named 'cif_core.dic' version 2.4.2 from 2011-04-26.

Automatic conversion script
Id: cif_fix_values 2935 2014-11-11 08:27:57Z andrius 

The following automatic conversions were performed:

'_exptl_crystal_density_meas' value 'none' was changed to '?' - the
value is perceived as not measured.

Automatic conversion script
Id: cif_fix_values 3008 2015-01-20 13:52:24Z robertas 

 Adding full bibliography for 7219144--7219151.cif.
;
_cod_original_sg_symbol_H-M P2(1)/c
_cod_database_code 7219146

loop_
_symmetry_equiv_pos_as_xyz
'x, y, z'
'-x, y+1/2, -z+1/2'
'-x, -y, -z'
'x, -y-1/2, z-1/2'

loop_
_atom_site_label
_atom_site_type_symbol
_atom_site_fract_x
_atom_site_fract_y
_atom_site_fract_z
_atom_site_U_iso_or_equiv
_atom_site_adp_type
_atom_site_occupancy
_atom_site_symmetry_multiplicity
_atom_site_calc_flag
_atom_site_refinement_flags
Ag1 Ag 0.33621(3) 0.295986(14) 0.930507(16) 0.02658(9) Uani 1 1 d .
Ag2 Ag 0.98929(3) 0.432687(17) 0.93824(2) 0.03905(11) Uani 1 1 d .
Cl1 Cl 0.37030(9) 0.22683(5) 1.03263(5) 0.0313(2) Uani 1 1 d .
Cl2 Cl 1.01069(10) 0.44219(5) 1.07646(5) 0.0311(2) Uani 1 1 d .
Cl3 Cl 0.40489(16) 0.44731(9) 0.46736(9) 0.0757(4) Uani 1 1 d .
Cl4 Cl 0.14172(13) 0.45559(6) 0.39471(7) 0.0493(3) Uani 1 1 d .
O1 O 0.5415(2) 0.42445(12) 0.92220(14) 0.0254(6) Uani 1 1 d .
O2 O 0.7827(2) 0.30341(13) 0.95602(15) 0.0293(6) Uani 1 1 d .
N1 N 0.4321(3) 0.18050(16) 0.80139(18) 0.0307(7) Uani 1 1 d .
N2 N 0.2720(3) 0.33184(14) 0.76684(17) 0.0231(7) Uani 1 1 d .
N3 N 0.2789(3) 0.41934(14) 0.83281(16) 0.0198(6) Uani 1 1 d .
N4 N 0.9957(3) 0.29138(14) 0.87824(16) 0.0205(6) Uani 1 1 d .
N5 N 0.9556(3) 0.35979(14) 0.78781(16) 0.0215(6) Uani 1 1 d .
N6 N 0.7190(3) 0.39444(16) 0.67801(17) 0.0273(7) Uani 1 1 d .
C1 C 0.4145(3) 0.23720(18) 0.7649(2) 0.0239(8) Uani 1 1 d .
C2 C 0.5505(4) 0.1568(2) 0.8175(2) 0.0367(10) Uani 1 1 d .
H2 H 0.5646 0.1169 0.8439 0.044 Uiso 1 1 calc R
C3 C 0.6520(4) 0.1869(2) 0.7982(2) 0.0371(10) Uani 1 1 d .
H3 H 0.7338 0.1680 0.8103 0.045 Uiso 1 1 calc R
C4 C 0.6326(4) 0.2453(2) 0.7607(2) 0.0392(10) Uani 1 1 d .
H4 H 0.7010 0.2676 0.7467 0.047 Uiso 1 1 calc R
C5 C 0.5127(4) 0.2706(2) 0.7440(2) 0.0334(9) Uani 1 1 d .
H5 H 0.4971 0.3108 0.7182 0.040 Uiso 1 1 calc R
C6 C 0.2804(4) 0.26257(18) 0.7469(2) 0.0286(9) Uani 1 1 d .
H6A H 0.2465 0.2573 0.6937 0.034 Uiso 1 1 calc R
H6B H 0.2275 0.2362 0.7734 0.034 Uiso 1 1 calc R
C7 C 0.2432(3) 0.38321(17) 0.7174(2) 0.0217(8) Uani 1 1 d .
C8 C 0.2471(3) 0.44010(18) 0.76002(19) 0.0207(7) Uani 1 1 d .
C9 C 0.2192(3) 0.50141(18) 0.7286(2) 0.0225(8) Uani 1 1 d .
H9 H 0.2217 0.5397 0.7576 0.027 Uiso 1 1 calc R
C10 C 0.1875(4) 0.50373(19) 0.6530(2) 0.0271(8) Uani 1 1 d .
H10 H 0.1667 0.5446 0.6294 0.032 Uiso 1 1 calc R
C11 C 0.1855(4) 0.4473(2) 0.6101(2) 0.0313(9) Uani 1 1 d .
H11 H 0.1646 0.4511 0.5582 0.038 Uiso 1 1 calc R
C12 C 0.2129(4) 0.3863(2) 0.6411(2) 0.0288(9) Uani 1 1 d .
H12 H 0.2111 0.3482 0.6118 0.035 Uiso 1 1 calc R
C13 C 0.2933(3) 0.35393(18) 0.8369(2) 0.0226(8) Uani 1 1 d .
C14 C 0.2947(3) 0.46415(18) 0.8957(2) 0.0233(8) Uani 1 1 d .
H14A H 0.3110 0.4383 0.9416 0.028 Uiso 1 1 calc R
H14B H 0.2151 0.4886 0.8937 0.028 Uiso 1 1 calc R
C15 C 0.4014(3) 0.51216(18) 0.89767(19) 0.0221(8) Uani 1 1 d .
C16 C 0.5268(4) 0.49047(18) 0.91150(19) 0.0238(8) Uani 1 1 d .
C17 C 0.6262(4) 0.5341(2) 0.9142(2) 0.0288(9) Uani 1 1 d .
H17 H 0.7110 0.5189 0.9240 0.035 Uiso 1 1 calc R
C18 C 0.5997(4) 0.6005(2) 0.9025(2) 0.0331(9) Uani 1 1 d .
H18 H 0.6672 0.6304 0.9037 0.040 Uiso 1 1 calc R
C19 C 0.4775(4) 0.6233(2) 0.8891(2) 0.0338(10) Uani 1 1 d .
H19 H 0.4607 0.6686 0.8816 0.041 Uiso 1 1 calc R
C20 C 0.3785(4) 0.57902(19) 0.8868(2) 0.0302(9) Uani 1 1 d .
H20 H 0.2941 0.5947 0.8778 0.036 Uiso 1 1 calc R
C21 C 0.6671(4) 0.39915(19) 0.9338(2) 0.0280(8) Uani 1 1 d .
H21A H 0.7215 0.4210 0.9762 0.034 Uiso 1 1 calc R
H21B H 0.7037 0.4063 0.8899 0.034 Uiso 1 1 calc R
C22 C 0.6571(3) 0.32707(19) 0.9485(2) 0.0281(8) Uani 1 1 d .
H22A H 0.6251 0.3196 0.9939 0.034 Uiso 1 1 calc R
H22B H 0.5999 0.3053 0.9071 0.034 Uiso 1 1 calc R
C23 C 0.8057(3) 0.23871(18) 0.97242(19) 0.0236(8) Uani 1 1 d .
C24 C 0.9279(3) 0.21807(18) 0.97112(19) 0.0234(8) Uani 1 1 d .
C25 C 0.9606(4) 0.1541(2) 0.98866(19) 0.0289(9) Uani 1 1 d .
H25 H 1.0441 0.1397 0.9884 0.035 Uiso 1 1 calc R
C26 C 0.8741(4) 0.1102(2) 1.0067(2) 0.0328(9) Uani 1 1 d .
H26 H 0.8981 0.0663 1.0188 0.039 Uiso 1 1 calc R
C27 C 0.7536(4) 0.1308(2) 1.0069(2) 0.0315(9) Uani 1 1 d .
H27 H 0.6939 0.1007 1.0187 0.038 Uiso 1 1 calc R
C28 C 0.7173(4) 0.19535(19) 0.9901(2) 0.0284(9) Uani 1 1 d .
H28 H 0.6338 0.2094 0.9906 0.034 Uiso 1 1 calc R
C29 C 1.0250(3) 0.2655(2) 0.9533(2) 0.0258(8) Uani 1 1 d .
H29A H 1.0330 0.3026 0.9881 0.031 Uiso 1 1 calc R
H29B H 1.1079 0.2432 0.9611 0.031 Uiso 1 1 calc R
C30 C 0.9791(3) 0.35609(18) 0.8619(2) 0.0238(8) Uani 1 1 d .
C31 C 0.9839(3) 0.25414(18) 0.81468(19) 0.0201(7) Uani 1 1 d .
C32 C 0.9573(3) 0.29817(17) 0.7560(2) 0.0218(8) Uani 1 1 d .
C33 C 0.9391(3) 0.27727(19) 0.6834(2) 0.0251(8) Uani 1 1 d .
H33 H 0.9197 0.3071 0.6437 0.030 Uiso 1 1 calc R
C34 C 0.9506(4) 0.21084(19) 0.6720(2) 0.0265(8) Uani 1 1 d .
H34 H 0.9385 0.1948 0.6232 0.032 Uiso 1 1 calc R
C35 C 0.9797(4) 0.16655(19) 0.7307(2) 0.0272(8) Uani 1 1 d .
H35 H 0.9889 0.1215 0.7207 0.033 Uiso 1 1 calc R
C36 C 0.9954(3) 0.18735(18) 0.8032(2) 0.0244(8) Uani 1 1 d .
H36 H 1.0131 0.1574 0.8429 0.029 Uiso 1 1 calc R
C37 C 0.9267(4) 0.42131(18) 0.7470(2) 0.0277(8) Uani 1 1 d .
H37A H 0.9600 0.4190 0.7014 0.033 Uiso 1 1 calc R
H37B H 0.9700 0.4577 0.7770 0.033 Uiso 1 1 calc R
C38 C 0.7871(4) 0.43533(18) 0.7278(2) 0.0242(8) Uani 1 1 d .
C39 C 0.5957(4) 0.4076(2) 0.6569(2) 0.0315(9) Uani 1 1 d .
H39 H 0.5464 0.3798 0.6213 0.038 Uiso 1 1 calc R
C40 C 0.5356(4) 0.4591(2) 0.6835(2) 0.0314(9) Uani 1 1 d .
H40 H 0.4478 0.4664 0.6665 0.038 Uiso 1 1 calc R
C41 C 0.6057(4) 0.4995(2) 0.7353(2) 0.0319(9) Uani 1 1 d .
H41 H 0.5670 0.5349 0.7552 0.038 Uiso 1 1 calc R
C42 C 0.7354(4) 0.48760(19) 0.7581(2) 0.0290(9) Uani 1 1 d .
H42 H 0.7864 0.5148 0.7935 0.035 Uiso 1 1 calc R
C43 C 0.2815(6) 0.4085(3) 0.4101(3) 0.0649(15) Uani 1 1 d .
H43A H 0.2653 0.3661 0.4320 0.078 Uiso 1 1 calc R
H43B H 0.3055 0.3996 0.3625 0.078 Uiso 1 1 calc R

loop_
_atom_site_aniso_label
_atom_site_aniso_U_11
_atom_site_aniso_U_22
_atom_site_aniso_U_33
_atom_site_aniso_U_23
_atom_site_aniso_U_13
_atom_site_aniso_U_12
Ag1 0.02128(16) 0.02494(16) 0.03309(17) 0.00770(12) 0.00449(12) -0.00225(11)
Ag2 0.02329(17) 0.0439(2) 0.0519(2) -0.02794(16) 0.01211(14) -0.00927(13)
Cl1 0.0325(5) 0.0268(5) 0.0336(5) 0.0074(4) 0.0044(4) -0.0029(4)
Cl2 0.0416(6) 0.0276(5) 0.0240(5) 0.0044(4) 0.0065(4) -0.0075(4)
Cl3 0.0692(10) 0.0879(11) 0.0675(10) 0.0209(8) 0.0083(8) -0.0010(8)
Cl4 0.0634(8) 0.0393(6) 0.0502(7) 0.0034(5) 0.0234(6) 0.0036(6)
O1 0.0227(13) 0.0243(13) 0.0299(14) -0.0025(11) 0.0070(11) 0.0001(11)
O2 0.0209(13) 0.0265(14) 0.0424(16) 0.0030(12) 0.0109(12) 0.0012(11)
N1 0.0312(19) 0.0252(17) 0.0342(19) 0.0014(14) 0.0034(15) -0.0025(14)
N2 0.0173(15) 0.0204(16) 0.0309(18) -0.0014(13) 0.0033(13) 0.0003(12)
N3 0.0187(15) 0.0224(16) 0.0190(15) 0.0007(12) 0.0055(12) 0.0000(12)
N4 0.0181(15) 0.0263(16) 0.0180(15) -0.0023(12) 0.0056(12) -0.0022(12)
N5 0.0176(15) 0.0224(16) 0.0250(17) 0.0003(13) 0.0054(12) -0.0007(12)
N6 0.0271(18) 0.0288(17) 0.0272(17) 0.0018(14) 0.0081(14) -0.0009(14)
C1 0.024(2) 0.0236(19) 0.0240(19) -0.0040(15) 0.0049(15) -0.0008(15)
C2 0.037(2) 0.026(2) 0.041(3) 0.0019(18) -0.0055(19) 0.0023(18)
C3 0.026(2) 0.037(2) 0.045(3) -0.014(2) -0.0016(18) 0.0054(18)
C4 0.029(2) 0.047(3) 0.045(3) -0.003(2) 0.015(2) -0.0057(19)
C5 0.029(2) 0.030(2) 0.043(2) 0.0086(18) 0.0114(18) -0.0020(17)
C6 0.022(2) 0.0199(19) 0.044(2) -0.0062(17) 0.0058(17) -0.0028(15)
C7 0.0138(17) 0.0249(19) 0.027(2) -0.0031(15) 0.0046(14) -0.0022(14)
C8 0.0160(17) 0.0273(19) 0.0196(18) -0.0016(15) 0.0052(14) 0.0000(14)
C9 0.0204(18) 0.0234(19) 0.024(2) -0.0007(15) 0.0061(15) 0.0010(15)
C10 0.024(2) 0.029(2) 0.028(2) 0.0036(16) 0.0036(16) 0.0011(16)
C11 0.025(2) 0.042(2) 0.024(2) -0.0019(18) 0.0009(16) -0.0035(17)
C12 0.024(2) 0.035(2) 0.026(2) -0.0097(17) 0.0024(16) -0.0007(17)
C13 0.0145(18) 0.025(2) 0.028(2) 0.0023(16) 0.0045(15) -0.0013(14)
C14 0.0225(19) 0.028(2) 0.0203(19) -0.0006(15) 0.0061(15) 0.0013(15)
C15 0.028(2) 0.0251(19) 0.0140(17) -0.0018(14) 0.0049(14) 0.0001(15)
C16 0.031(2) 0.026(2) 0.0157(18) -0.0022(15) 0.0077(15) 0.0000(16)
C17 0.031(2) 0.036(2) 0.0206(19) -0.0051(16) 0.0079(16) -0.0057(17)
C18 0.047(3) 0.032(2) 0.022(2) -0.0032(17) 0.0092(18) -0.0132(19)
C19 0.050(3) 0.028(2) 0.021(2) 0.0006(16) 0.0020(18) -0.0080(19)
C20 0.037(2) 0.031(2) 0.021(2) -0.0025(16) 0.0029(17) 0.0026(17)
C21 0.023(2) 0.032(2) 0.030(2) -0.0027(17) 0.0060(16) 0.0013(16)
C22 0.0211(19) 0.033(2) 0.031(2) -0.0011(17) 0.0075(16) 0.0025(16)
C23 0.024(2) 0.030(2) 0.0166(18) -0.0025(15) 0.0030(15) -0.0018(15)
C24 0.0226(19) 0.034(2) 0.0127(17) 0.0001(15) 0.0009(14) 0.0000(16)
C25 0.034(2) 0.037(2) 0.0162(19) 0.0029(16) 0.0052(16) 0.0085(18)
C26 0.050(3) 0.030(2) 0.0181(19) 0.0038(16) 0.0069(18) 0.0024(19)
C27 0.038(2) 0.036(2) 0.021(2) 0.0004(17) 0.0059(17) -0.0088(18)
C28 0.026(2) 0.037(2) 0.024(2) -0.0023(17) 0.0067(16) -0.0038(17)
C29 0.0172(18) 0.039(2) 0.0210(19) -0.0013(16) 0.0029(15) -0.0007(16)
C30 0.0116(17) 0.030(2) 0.031(2) -0.0054(16) 0.0077(15) -0.0037(14)
C31 0.0129(17) 0.0284(19) 0.0193(18) -0.0008(15) 0.0035(14) -0.0020(14)
C32 0.0176(18) 0.0228(18) 0.0263(19) -0.0006(15) 0.0078(15) -0.0003(14)
C33 0.0223(19) 0.031(2) 0.024(2) 0.0020(16) 0.0077(15) 0.0010(15)
C34 0.027(2) 0.033(2) 0.0208(19) -0.0052(16) 0.0077(16) -0.0012(16)
C35 0.028(2) 0.024(2) 0.032(2) -0.0053(16) 0.0102(17) -0.0034(16)
C36 0.0205(19) 0.026(2) 0.028(2) 0.0046(16) 0.0078(15) -0.0009(15)
C37 0.024(2) 0.025(2) 0.036(2) 0.0014(17) 0.0100(17) -0.0002(15)
C38 0.024(2) 0.0257(19) 0.025(2) 0.0050(15) 0.0094(16) 0.0010(15)
C39 0.032(2) 0.036(2) 0.026(2) 0.0048(17) 0.0047(17) -0.0041(18)
C40 0.025(2) 0.041(2) 0.028(2) 0.0104(18) 0.0065(17) 0.0044(18)
C41 0.036(2) 0.037(2) 0.024(2) 0.0025(17) 0.0111(17) 0.0101(18)
C42 0.031(2) 0.033(2) 0.023(2) -0.0002(16) 0.0055(16) 0.0012(17)
C43 0.080(4) 0.069(4) 0.049(3) 0.006(3) 0.023(3) 0.002(3)

loop_
_atom_type_symbol
_atom_type_description
_atom_type_scat_dispersion_real
_atom_type_scat_dispersion_imag
_atom_type_scat_source
C C 0.0033 0.0016 'International Tables Vol C Tables 4.2.6.8 and 6.1.1.4'
H H 0.0000 0.0000 'International Tables Vol C Tables 4.2.6.8 and 6.1.1.4'
N N 0.0061 0.0033 'International Tables Vol C Tables 4.2.6.8 and 6.1.1.4'
O O 0.0106 0.0060 'International Tables Vol C Tables 4.2.6.8 and 6.1.1.4'
Cl Cl 0.1484 0.1585 'International Tables Vol C Tables 4.2.6.8 and 6.1.1.4'
Ag Ag -0.8971 1.1015 'International Tables Vol C Tables 4.2.6.8 and 6.1.1.4'

loop_
_geom_angle_atom_site_label_1
_geom_angle_atom_site_label_2
_geom_angle_atom_site_label_3
_geom_angle
_geom_angle_site_symmetry_3
C13 Ag1 Cl1 175.77(10) .
C30 Ag2 Cl2 136.22(11) .
C30 Ag2 Cl2 132.06(11) 3_767
Cl2 Ag2 Cl2 91.70(3) 3_767
Ag2 Cl2 Ag2 88.30(3) 3_767
C16 O1 C21 117.3(3) .
C23 O2 C22 118.5(3) .
C1 N1 C2 117.1(3) .
C13 N2 C7 110.9(3) .
C13 N2 C6 123.8(3) .
C7 N2 C6 125.3(3) .
C13 N3 C8 111.1(3) .
C13 N3 C14 125.5(3) .
C8 N3 C14 123.4(3) .
C30 N4 C31 110.9(3) .
C30 N4 C29 123.8(3) .
C31 N4 C29 125.3(3) .
C30 N5 C32 111.5(3) .
C30 N5 C37 123.4(3) .
C32 N5 C37 125.1(3) .
C39 N6 C38 116.7(3) .
N1 C1 C5 122.3(4) .
N1 C1 C6 116.2(3) .
C5 C1 C6 121.6(3) .
N1 C2 C3 123.9(4) .
N1 C2 H2 118.1 .
C3 C2 H2 118.1 .
C2 C3 C4 118.4(4) .
C2 C3 H3 120.8 .
C4 C3 H3 120.8 .
C5 C4 C3 118.8(4) .
C5 C4 H4 120.6 .
C3 C4 H4 120.6 .
C4 C5 C1 119.5(4) .
C4 C5 H5 120.2 .
C1 C5 H5 120.2 .
N2 C6 C1 112.4(3) .
N2 C6 H6A 109.1 .
C1 C6 H6A 109.1 .
N2 C6 H6B 109.1 .
C1 C6 H6B 109.1 .
H6A C6 H6B 107.9 .
N2 C7 C12 133.2(3) .
N2 C7 C8 105.9(3) .
C12 C7 C8 120.8(3) .
C9 C8 N3 132.3(3) .
C9 C8 C7 122.0(3) .
N3 C8 C7 105.7(3) .
C10 C9 C8 116.6(3) .
C10 C9 H9 121.7 .
C8 C9 H9 121.7 .
C9 C10 C11 121.7(4) .
C9 C10 H10 119.2 .
C11 C10 H10 119.2 .
C12 C11 C10 121.9(4) .
C12 C11 H11 119.1 .
C10 C11 H11 119.1 .
C11 C12 C7 117.0(4) .
C11 C12 H12 121.5 .
C7 C12 H12 121.5 .
N3 C13 N2 106.3(3) .
N3 C13 Ag1 128.1(3) .
N2 C13 Ag1 125.6(3) .
N3 C14 C15 112.9(3) .
N3 C14 H14A 109.0 .
C15 C14 H14A 109.0 .
N3 C14 H14B 109.0 .
C15 C14 H14B 109.0 .
H14A C14 H14B 107.8 .
C20 C15 C16 118.2(3) .
C20 C15 C14 121.4(3) .
C16 C15 C14 120.3(3) .
O1 C16 C17 124.1(3) .
O1 C16 C15 114.8(3) .
C17 C16 C15 121.1(4) .
C16 C17 C18 119.1(4) .
C16 C17 H17 120.5 .
C18 C17 H17 120.5 .
C19 C18 C17 121.1(4) .
C19 C18 H18 119.4 .
C17 C18 H18 119.4 .
C18 C19 C20 119.3(4) .
C18 C19 H19 120.4 .
C20 C19 H19 120.4 .
C19 C20 C15 121.2(4) .
C19 C20 H20 119.4 .
C15 C20 H20 119.4 .
O1 C21 C22 106.3(3) .
O1 C21 H21A 110.5 .
C22 C21 H21A 110.5 .
O1 C21 H21B 110.5 .
C22 C21 H21B 110.5 .
H21A C21 H21B 108.7 .
O2 C22 C21 104.4(3) .
O2 C22 H22A 110.9 .
C21 C22 H22A 110.9 .
O2 C22 H22B 110.9 .
C21 C22 H22B 110.9 .
H22A C22 H22B 108.9 .
O2 C23 C28 124.5(3) .
O2 C23 C24 114.8(3) .
C28 C23 C24 120.7(4) .
C25 C24 C23 118.9(4) .
C25 C24 C29 120.3(3) .
C23 C24 C29 120.8(3) .
C24 C25 C26 121.2(4) .
C24 C25 H25 119.4 .
C26 C25 H25 119.4 .
C27 C26 C25 119.4(4) .
C27 C26 H26 120.3 .
C25 C26 H26 120.3 .
C26 C27 C28 121.0(4) .
C26 C27 H27 119.5 .
C28 C27 H27 119.5 .
C23 C28 C27 118.7(4) .
C23 C28 H28 120.6 .
C27 C28 H28 120.6 .
N4 C29 C24 114.5(3) .
N4 C29 H29A 108.6 .
C24 C29 H29A 108.6 .
N4 C29 H29B 108.6 .
C24 C29 H29B 108.6 .
H29A C29 H29B 107.6 .
N5 C30 N4 105.7(3) .
N5 C30 Ag2 128.4(3) .
N4 C30 Ag2 125.9(3) .
N4 C31 C36 132.2(3) .
N4 C31 C32 106.3(3) .
C36 C31 C32 121.5(3) .
C33 C32 N5 132.7(3) .
C33 C32 C31 121.7(3) .
N5 C32 C31 105.6(3) .
C34 C33 C32 116.8(3) .
C34 C33 H33 121.6 .
C32 C33 H33 121.6 .
C33 C34 C35 121.7(3) .
C33 C34 H34 119.1 .
C35 C34 H34 119.1 .
C36 C35 C34 121.4(4) .
C36 C35 H35 119.3 .
C34 C35 H35 119.3 .
C35 C36 C31 116.8(3) .
C35 C36 H36 121.6 .
C31 C36 H36 121.6 .
N5 C37 C38 112.5(3) .
N5 C37 H37A 109.1 .
C38 C37 H37A 109.1 .
N5 C37 H37B 109.1 .
C38 C37 H37B 109.1 .
H37A C37 H37B 107.8 .
N6 C38 C42 123.5(4) .
N6 C38 C37 115.2(3) .
C42 C38 C37 121.3(4) .
N6 C39 C40 124.1(4) .
N6 C39 H39 117.9 .
C40 C39 H39 117.9 .
C41 C40 C39 118.5(4) .
C41 C40 H40 120.7 .
C39 C40 H40 120.7 .
C40 C41 C42 118.9(4) .
C40 C41 H41 120.6 .
C42 C41 H41 120.6 .
C38 C42 C41 118.3(4) .
C38 C42 H42 120.8 .
C41 C42 H42 120.8 .
Cl3 C43 Cl4 112.2(3) .
Cl3 C43 H43A 109.2 .
Cl4 C43 H43A 109.2 .
Cl3 C43 H43B 109.2 .
Cl4 C43 H43B 109.2 .
H43A C43 H43B 107.9 .

loop_
_geom_bond_atom_site_label_1
_geom_bond_atom_site_label_2
_geom_bond_distance
_geom_bond_site_symmetry_2
Ag1 C13 2.081(4) .
Ag1 Cl1 2.3397(10) .
Ag2 C30 2.105(4) .
Ag2 Cl2 2.5459(10) .
Ag2 Cl2 2.5757(10) 3_767
Cl2 Ag2 2.5756(10) 3_767
Cl3 C43 1.724(6) .
Cl4 C43 1.766(6) .
O1 C16 1.370(4) .
O1 C21 1.429(4) .
O2 C23 1.370(5) .
O2 C22 1.422(4) .
N1 C1 1.339(5) .
N1 C2 1.345(5) .
N2 C13 1.357(5) .
N2 C7 1.391(5) .
N2 C6 1.473(5) .
N3 C13 1.348(5) .
N3 C8 1.396(5) .
N3 C14 1.471(5) .
N4 C30 1.363(5) .
N4 C31 1.392(4) .
N4 C29 1.469(5) .
N5 C30 1.354(5) .
N5 C32 1.395(5) .
N5 C37 1.471(5) .
N6 C39 1.339(5) .
N6 C38 1.351(5) .
C1 C5 1.384(5) .
C1 C6 1.513(5) .
C2 C3 1.370(6) .
C2 H2 0.9500 .
C3 C4 1.378(6) .
C3 H3 0.9500 .
C4 C5 1.373(6) .
C4 H4 0.9500 .
C5 H5 0.9500 .
C6 H6A 0.9900 .
C6 H6B 0.9900 .
C7 C12 1.393(5) .
C7 C8 1.405(5) .
C8 C9 1.392(5) .
C9 C10 1.381(5) .
C9 H9 0.9500 .
C10 C11 1.402(6) .
C10 H10 0.9500 .
C11 C12 1.383(6) .
C11 H11 0.9500 .
C12 H12 0.9500 .
C14 C15 1.511(5) .
C14 H14A 0.9900 .
C14 H14B 0.9900 .
C15 C20 1.398(5) .
C15 C16 1.401(5) .
C16 C17 1.390(5) .
C17 C18 1.397(6) .
C17 H17 0.9500 .
C18 C19 1.376(6) .
C18 H18 0.9500 .
C19 C20 1.396(6) .
C19 H19 0.9500 .
C20 H20 0.9500 .
C21 C22 1.508(6) .
C21 H21A 0.9900 .
C21 H21B 0.9900 .
C22 H22A 0.9900 .
C22 H22B 0.9900 .
C23 C28 1.392(5) .
C23 C24 1.393(5) .
C24 C25 1.379(5) .
C24 C29 1.516(5) .
C25 C26 1.386(6) .
C25 H25 0.9500 .
C26 C27 1.371(6) .
C26 H26 0.9500 .
C27 C28 1.395(6) .
C27 H27 0.9500 .
C28 H28 0.9500 .
C29 H29A 0.9900 .
C29 H29B 0.9900 .
C31 C36 1.393(5) .
C31 C32 1.400(5) .
C32 C33 1.394(5) .
C33 C34 1.386(5) .
C33 H33 0.9500 .
C34 C35 1.406(5) .
C34 H34 0.9500 .
C35 C36 1.393(5) .
C35 H35 0.9500 .
C36 H36 0.9500 .
C37 C38 1.507(5) .
C37 H37A 0.9900 .
C37 H37B 0.9900 .
C38 C42 1.380(5) .
C39 C40 1.383(6) .
C39 H39 0.9500 .
C40 C41 1.376(6) .
C40 H40 0.9500 .
C41 C42 1.402(6) .
C41 H41 0.9500 .
C42 H42 0.9500 .
C43 H43A 0.9900 .
C43 H43B 0.9900 .

loop_
_geom_torsion_atom_site_label_1
_geom_torsion_atom_site_label_2
_geom_torsion_atom_site_label_3
_geom_torsion_atom_site_label_4
_geom_torsion
_geom_torsion_site_symmetry_1
_geom_torsion_site_symmetry_4
C30 Ag2 Cl2 Ag2 178.74(13) . 3_767
Cl2 Ag2 Cl2 Ag2 0.0 3_767 3_767
C2 N1 C1 C5 0.2(6) . .
C2 N1 C1 C6 179.6(3) . .
C1 N1 C2 C3 -0.7(6) . .
N1 C2 C3 C4 0.8(7) . .
C2 C3 C4 C5 -0.4(6) . .
C3 C4 C5 C1 -0.1(6) . .
N1 C1 C5 C4 0.1(6) . .
C6 C1 C5 C4 -179.2(4) . .
C13 N2 C6 C1 -68.8(4) . .
C7 N2 C6 C1 110.3(4) . .
N1 C1 C6 N2 131.3(4) . .
C5 C1 C6 N2 -49.3(5) . .
C13 N2 C7 C12 -179.0(4) . .
C6 N2 C7 C12 1.8(6) . .
C13 N2 C7 C8 -0.1(4) . .
C6 N2 C7 C8 -179.2(3) . .
C13 N3 C8 C9 177.6(4) . .
C14 N3 C8 C9 -2.7(6) . .
C13 N3 C8 C7 -0.5(4) . .
C14 N3 C8 C7 179.2(3) . .
N2 C7 C8 C9 -178.0(3) . .
C12 C7 C8 C9 1.1(5) . .
N2 C7 C8 N3 0.3(4) . .
C12 C7 C8 N3 179.4(3) . .
N3 C8 C9 C10 -178.1(4) . .
C7 C8 C9 C10 -0.2(5) . .
C8 C9 C10 C11 -0.9(5) . .
C9 C10 C11 C12 1.1(6) . .
C10 C11 C12 C7 -0.2(6) . .
N2 C7 C12 C11 178.0(4) . .
C8 C7 C12 C11 -0.9(5) . .
C8 N3 C13 N2 0.4(4) . .
C14 N3 C13 N2 -179.2(3) . .
C8 N3 C13 Ag1 -178.5(2) . .
C14 N3 C13 Ag1 1.9(5) . .
C7 N2 C13 N3 -0.2(4) . .
C6 N2 C13 N3 179.0(3) . .
C7 N2 C13 Ag1 178.7(2) . .
C6 N2 C13 Ag1 -2.1(5) . .
Cl1 Ag1 C13 N3 120.0(13) . .
Cl1 Ag1 C13 N2 -58.8(15) . .
C13 N3 C14 C15 116.9(4) . .
C8 N3 C14 C15 -62.7(4) . .
N3 C14 C15 C20 112.8(4) . .
N3 C14 C15 C16 -68.1(4) . .
C21 O1 C16 C17 -2.7(5) . .
C21 O1 C16 C15 177.7(3) . .
C20 C15 C16 O1 179.4(3) . .
C14 C15 C16 O1 0.3(5) . .
C20 C15 C16 C17 -0.2(5) . .
C14 C15 C16 C17 -179.3(3) . .
O1 C16 C17 C18 -179.9(3) . .
C15 C16 C17 C18 -0.4(5) . .
C16 C17 C18 C19 0.7(6) . .
C17 C18 C19 C20 -0.4(6) . .
C18 C19 C20 C15 -0.2(6) . .
C16 C15 C20 C19 0.5(5) . .
C14 C15 C20 C19 179.6(3) . .
C16 O1 C21 C22 176.6(3) . .
C23 O2 C22 C21 177.8(3) . .
O1 C21 C22 O2 177.2(3) . .
C22 O2 C23 C28 -7.2(5) . .
C22 O2 C23 C24 173.4(3) . .
O2 C23 C24 C25 178.4(3) . .
C28 C23 C24 C25 -0.9(5) . .
O2 C23 C24 C29 0.5(5) . .
C28 C23 C24 C29 -178.8(3) . .
C23 C24 C25 C26 0.6(5) . .
C29 C24 C25 C26 178.5(3) . .
C24 C25 C26 C27 0.2(6) . .
C25 C26 C27 C28 -0.7(6) . .
O2 C23 C28 C27 -178.9(3) . .
C24 C23 C28 C27 0.4(5) . .
C26 C27 C28 C23 0.4(6) . .
C30 N4 C29 C24 119.8(4) . .
C31 N4 C29 C24 -61.8(4) . .
C25 C24 C29 N4 116.8(4) . .
C23 C24 C29 N4 -65.3(4) . .
C32 N5 C30 N4 -0.3(4) . .
C37 N5 C30 N4 177.3(3) . .
C32 N5 C30 Ag2 179.7(2) . .
C37 N5 C30 Ag2 -2.8(5) . .
C31 N4 C30 N5 0.6(4) . .
C29 N4 C30 N5 179.2(3) . .
C31 N4 C30 Ag2 -179.3(2) . .
C29 N4 C30 Ag2 -0.7(5) . .
Cl2 Ag2 C30 N5 173.1(2) . .
Cl2 Ag2 C30 N5 -8.6(4) 3_767 .
Cl2 Ag2 C30 N4 -7.0(4) . .
Cl2 Ag2 C30 N4 171.3(2) 3_767 .
C30 N4 C31 C36 178.4(4) . .
C29 N4 C31 C36 -0.2(6) . .
C30 N4 C31 C32 -0.7(4) . .
C29 N4 C31 C32 -179.3(3) . .
C30 N5 C32 C33 -179.8(4) . .
C37 N5 C32 C33 2.6(6) . .
C30 N5 C32 C31 -0.1(4) . .
C37 N5 C32 C31 -177.7(3) . .
N4 C31 C32 C33 -179.8(3) . .
C36 C31 C32 C33 1.0(5) . .
N4 C31 C32 N5 0.5(4) . .
C36 C31 C32 N5 -178.7(3) . .
N5 C32 C33 C34 178.6(4) . .
C31 C32 C33 C34 -1.0(5) . .
C32 C33 C34 C35 -0.2(5) . .
C33 C34 C35 C36 1.5(6) . .
C34 C35 C36 C31 -1.5(5) . .
N4 C31 C36 C35 -178.7(4) . .
C32 C31 C36 C35 0.3(5) . .
C30 N5 C37 C38 -91.0(4) . .
C32 N5 C37 C38 86.2(4) . .
C39 N6 C38 C42 1.6(5) . .
C39 N6 C38 C37 -176.6(3) . .
N5 C37 C38 N6 -68.3(4) . .
N5 C37 C38 C42 113.5(4) . .
C38 N6 C39 C40 -0.9(6) . .
N6 C39 C40 C41 -0.3(6) . .
C39 C40 C41 C42 1.0(6) . .
N6 C38 C42 C41 -0.9(6) . .
C37 C38 C42 C41 177.2(3) . .
C40 C41 C42 C38 -0.4(6) . .
